data_4062583
_journal_name_full Organometallics
_journal_paper_doi 10.1021/om034282y
_journal_year 2004
_chemical_formula_sum 'C37 H41 Cl4 Ir P2'
_chemical_formula_weight 881.64
_space_group_IT_number 14
_symmetry_cell_setting monoclinic
_symmetry_space_group_name_Hall '-P 2yn'
_symmetry_space_group_name_H-M 'P 1 21/n 1'
_cell_angle_alpha 90.00
_cell_angle_beta 91.205(2)
_cell_angle_gamma 90.00
_cell_formula_units_Z 4
_cell_length_a 11.2689(10)
_cell_length_b 20.7628(18)
_cell_length_c 14.9551(13)
_cell_measurement_temperature 173(2)
_cell_volume 3498.3(5)
_diffrn_ambient_temperature 173(2)
_exptl_crystal_density_diffrn 1.674
_cod_depositor_comments
;
The following automatic conversions were performed:
'_symmetry_cell_setting' value 'Monoclinic' changed to 'monoclinic'
according to '/home/saulius/struct/CIF-dictionaries/cif_core.dic'
dictionary named 'cif_core.dic' version 2.4.1 from 2010-06-29.

Automatic conversion script
Id: cif_fix_enum 1527 2010-12-29 10:47:43Z saulius 
;
_cod_original_sg_symbol_H-M 'P 21/n'
_cod_database_code 4062583

loop_
_symmetry_equiv_pos_as_xyz
'x, y, z'
'-x+1/2, y+1/2, -z+1/2'
'-x, -y, -z'
'x-1/2, -y-1/2, z-1/2'

loop_
_atom_site_label
_atom_site_type_symbol
_atom_site_fract_x
_atom_site_fract_y
_atom_site_fract_z
_atom_site_U_iso_or_equiv
_atom_site_adp_type
_atom_site_occupancy
_atom_site_symmetry_multiplicity
_atom_site_calc_flag
_atom_site_refinement_flags
_atom_site_disorder_assembly
_atom_site_disorder_group
Ir1 Ir -0.054732(9) 0.178817(5) 0.929506(6) 0.01472(4) Uani 1 1 d . . .
C1 C 0.0982(3) 0.21304(14) 0.72795(19) 0.0247(6) Uani 1 1 d . . .
H1A H 0.1507 0.1941 0.6847 0.030 Uiso 1 1 calc R . .
H1B H 0.0188 0.2140 0.7016 0.030 Uiso 1 1 calc R . .
C2 C 0.1390(3) 0.28253(15) 0.7488(2) 0.0266(6) Uani 1 1 d . . .
H2A H 0.1700 0.2840 0.8098 0.032 Uiso 1 1 calc R . .
H2B H 0.2033 0.2935 0.7095 0.032 Uiso 1 1 calc R . .
C3 C 0.0422(3) 0.33291(15) 0.7382(2) 0.0273(7) Uani 1 1 d . . .
H3A H 0.0246 0.3387 0.6749 0.033 Uiso 1 1 calc R . .
H3B H 0.0722 0.3736 0.7612 0.033 Uiso 1 1 calc R . .
C4 C -0.0732(3) 0.31698(14) 0.7854(2) 0.0234(6) Uani 1 1 d . . .
H4A H -0.1139 0.2838 0.7510 0.028 Uiso 1 1 calc R . .
H4B H -0.1231 0.3551 0.7833 0.028 Uiso 1 1 calc R . .
C5 C 0.1029(2) 0.08200(13) 0.77872(18) 0.0188(5) Uani 1 1 d . . .
C6 C 0.0052(3) 0.06047(15) 0.72723(19) 0.0225(6) Uani 1 1 d . . .
H6 H -0.0629 0.0857 0.7226 0.027 Uiso 1 1 calc R . .
C7 C 0.0096(3) 0.00196(15) 0.6833(2) 0.0254(6) Uani 1 1 d . . .
H7 H -0.0557 -0.0119 0.6495 0.030 Uiso 1 1 calc R . .
C8 C 0.1109(3) -0.03633(15) 0.6893(2) 0.0269(6) Uani 1 1 d . . .
H8 H 0.1141 -0.0752 0.6585 0.032 Uiso 1 1 calc R . .
C9 C 0.2070(3) -0.01595(15) 0.7415(2) 0.0260(6) Uani 1 1 d . . .
H9 H 0.2746 -0.0415 0.7464 0.031 Uiso 1 1 calc R . .
C10 C 0.2023(3) 0.04221(14) 0.78620(19) 0.0229(6) Uani 1 1 d . . .
H10 H 0.2666 0.0550 0.8219 0.027 Uiso 1 1 calc R . .
C11 C 0.2523(3) 0.17251(14) 0.8690(2) 0.0271(7) Uani 1 1 d . . .
C12 C 0.2789(4) 0.16750(19) 0.9595(3) 0.0406(9) Uani 1 1 d . . .
H12 H 0.2185 0.1613 1.0001 0.049 Uiso 1 1 calc R . .
C13 C 0.3962(5) 0.1718(2) 0.9893(4) 0.0636(15) Uani 1 1 d . . .
H13 H 0.4141 0.1671 1.0500 0.076 Uiso 1 1 calc R . .
C14 C 0.4874(4) 0.1829(2) 0.9298(5) 0.0680(18) Uani 1 1 d . . .
H14 H 0.5654 0.1866 0.9507 0.082 Uiso 1 1 calc R . .
C15 C 0.4613(4) 0.1883(2) 0.8411(4) 0.0535(13) Uani 1 1 d . . .
H15 H 0.5215 0.1960 0.8008 0.064 Uiso 1 1 calc R . .
C16 C 0.3451(3) 0.18226(16) 0.8105(3) 0.0385(9) Uani 1 1 d . . .
H16 H 0.3285 0.1848 0.7495 0.046 Uiso 1 1 calc R . .
C17 C -0.1981(3) 0.32675(13) 0.9446(2) 0.0191(5) Uani 1 1 d . . .
C18 C -0.1999(3) 0.36586(14) 1.02009(19) 0.0225(6) Uani 1 1 d . . .
H18 H -0.1302 0.3729 1.0530 0.027 Uiso 1 1 calc R . .
C19 C -0.3048(3) 0.39457(15) 1.0468(2) 0.0282(6) Uani 1 1 d . . .
H19 H -0.3043 0.4214 1.0966 0.034 Uiso 1 1 calc R . .
C20 C -0.4090(3) 0.38350(16) 1.0002(2) 0.0312(7) Uani 1 1 d . . .
H20 H -0.4789 0.4029 1.0182 0.037 Uiso 1 1 calc R . .
C21 C -0.4098(3) 0.34361(18) 0.9266(3) 0.0345(8) Uani 1 1 d . . .
H21 H -0.4809 0.3353 0.8960 0.041 Uiso 1 1 calc R . .
C22 C -0.3052(3) 0.31561(15) 0.8975(2) 0.0287(7) Uani 1 1 d . . .
H22 H -0.3063 0.2896 0.8469 0.034 Uiso 1 1 calc R . .
C23 C 0.0537(3) 0.34104(15) 0.95257(19) 0.0212(5) Uani 1 1 d . . .
C24 C 0.1439(3) 0.31466(16) 1.0050(2) 0.0302(7) Uani 1 1 d . . .
H24 H 0.1449 0.2706 1.0163 0.036 Uiso 1 1 calc R . .
C25 C 0.2331(3) 0.3538(2) 1.0409(3) 0.0410(9) Uani 1 1 d . . .
H25 H 0.2935 0.3361 1.0762 0.049 Uiso 1 1 calc R . .
C26 C 0.2313(3) 0.41921(19) 1.0238(3) 0.0404(9) Uani 1 1 d . . .
H26 H 0.2912 0.4454 1.0472 0.049 Uiso 1 1 calc R . .
C27 C 0.1420(3) 0.44553(17) 0.9728(2) 0.0335(7) Uani 1 1 d . . .
H27 H 0.1411 0.4896 0.9618 0.040 Uiso 1 1 calc R . .
C28 C 0.0528(3) 0.40709(15) 0.9373(2) 0.0267(6) Uani 1 1 d . . .
H28 H -0.0081 0.4255 0.9029 0.032 Uiso 1 1 calc R . .
C29 C -0.0632(3) 0.20442(15) 1.06813(19) 0.0253(6) Uani 1 1 d . . .
H29 H -0.057(3) 0.2508(18) 1.079(2) 0.030 Uiso 1 1 calc . . .
C30 C -0.1783(3) 0.18477(14) 1.0370(2) 0.0222(6) Uani 1 1 d . . .
H30 H -0.236(3) 0.2201(18) 1.031(2) 0.027 Uiso 1 1 calc . . .
C31 C -0.2331(3) 0.12057(15) 1.0641(2) 0.0276(6) Uani 1 1 d . . .
H31A H -0.2007 0.1077 1.1220 0.033 Uiso 1 1 calc R . .
H31B H -0.3181 0.1258 1.0697 0.033 Uiso 1 1 calc R . .
C32 C -0.2089(3) 0.06791(15) 0.9962(2) 0.0295(7) Uani 1 1 d . . .
H32A H -0.2095 0.0265 1.0261 0.035 Uiso 1 1 calc R . .
H32B H -0.2721 0.0678 0.9511 0.035 Uiso 1 1 calc R . .
C33 C -0.0913(3) 0.07649(14) 0.9508(2) 0.0243(6) Uani 1 1 d . . .
H33 H -0.083(3) 0.0501(18) 0.897(2) 0.029 Uiso 1 1 calc . . .
C34 C 0.0162(3) 0.09010(15) 0.9942(2) 0.0265(6) Uani 1 1 d . . .
H34 H 0.085(3) 0.0720(18) 0.965(2) 0.032 Uiso 1 1 calc . . .
C35 C 0.0311(3) 0.09512(18) 1.0960(2) 0.0335(7) Uani 1 1 d . . .
H35A H -0.0265 0.0673 1.1240 0.040 Uiso 1 1 calc R . .
H35B H 0.1097 0.0801 1.1136 0.040 Uiso 1 1 calc R . .
C36 C 0.0146(4) 0.16411(18) 1.1296(2) 0.0340(8) Uani 1 1 d . . .
H36A H -0.0203 0.1628 1.1883 0.041 Uiso 1 1 calc R . .
H36B H 0.0918 0.1845 1.1358 0.041 Uiso 1 1 calc R . .
C37 C 0.5964(3) 0.03657(17) 0.7861(2) 0.0350(7) Uani 1 1 d . . .
H37 H 0.6318 0.0769 0.8079 0.042 Uiso 1 1 calc R . .
Cl1 Cl -0.21200(6) 0.16884(3) 0.80228(5) 0.02213(14) Uani 1 1 d . . .
Cl2 Cl 0.50437(9) 0.05393(5) 0.69332(6) 0.0464(2) Uani 1 1 d . . .
Cl3 Cl 0.51295(10) 0.00256(6) 0.87233(7) 0.0546(3) Uani 1 1 d . . .
Cl4 Cl 0.71110(9) -0.01572(5) 0.75483(10) 0.0605(3) Uani 1 1 d . . .
P1 P 0.09805(6) 0.16305(4) 0.82873(5) 0.01741(14) Uani 1 1 d . . .
P2 P -0.06251(6) 0.28967(3) 0.90297(5) 0.01621(13) Uani 1 1 d . . .

loop_
_atom_site_aniso_label
_atom_site_aniso_U_11
_atom_site_aniso_U_22
_atom_site_aniso_U_33
_atom_site_aniso_U_23
_atom_site_aniso_U_13
_atom_site_aniso_U_12
Ir1 0.01550(6) 0.01447(6) 0.01419(6) 0.00038(3) 0.00036(4) 0.00201(3)
C1 0.0314(16) 0.0228(15) 0.0200(13) -0.0004(11) 0.0059(11) -0.0015(12)
C2 0.0285(16) 0.0257(15) 0.0260(14) 0.0012(12) 0.0061(12) -0.0050(12)
C3 0.0361(18) 0.0246(15) 0.0212(14) 0.0039(12) 0.0009(13) -0.0026(13)
C4 0.0273(16) 0.0229(15) 0.0199(13) 0.0043(11) -0.0030(11) 0.0020(11)
C5 0.0184(13) 0.0194(13) 0.0186(12) -0.0013(10) 0.0046(10) -0.0007(10)
C6 0.0186(14) 0.0259(15) 0.0230(13) -0.0023(12) 0.0027(11) 0.0001(11)
C7 0.0271(15) 0.0252(15) 0.0241(14) -0.0051(12) 0.0027(11) -0.0037(12)
C8 0.0326(17) 0.0202(14) 0.0283(15) -0.0056(12) 0.0091(12) -0.0012(12)
C9 0.0236(15) 0.0216(14) 0.0331(15) 0.0043(12) 0.0088(12) 0.0053(11)
C10 0.0212(14) 0.0234(14) 0.0242(13) 0.0014(11) 0.0038(11) 0.0017(11)
C11 0.0171(14) 0.0230(15) 0.0410(18) -0.0051(13) -0.0028(13) 0.0001(11)
C12 0.0311(19) 0.045(2) 0.045(2) -0.0023(17) -0.0179(16) 0.0014(15)
C13 0.043(3) 0.074(4) 0.073(3) -0.001(3) -0.032(3) 0.003(2)
C14 0.024(2) 0.054(3) 0.125(6) 0.001(3) -0.027(3) -0.0056(18)
C15 0.0180(18) 0.036(2) 0.106(4) -0.005(2) 0.003(2) -0.0026(14)
C16 0.0207(17) 0.0322(19) 0.063(3) -0.0067(16) 0.0065(16) -0.0029(13)
C17 0.0183(13) 0.0140(12) 0.0250(14) 0.0021(10) -0.0008(11) 0.0022(9)
C18 0.0244(14) 0.0217(14) 0.0216(13) -0.0006(11) 0.0021(11) -0.0013(11)
C19 0.0336(17) 0.0259(16) 0.0253(14) -0.0022(12) 0.0089(12) -0.0009(12)
C20 0.0261(16) 0.0262(16) 0.0417(18) -0.0010(14) 0.0079(13) 0.0071(12)
C21 0.0201(16) 0.0329(17) 0.050(2) -0.0054(16) -0.0047(14) 0.0071(13)
C22 0.0217(15) 0.0275(16) 0.0368(17) -0.0093(13) -0.0063(13) 0.0060(12)
C23 0.0201(14) 0.0223(13) 0.0214(13) -0.0030(11) 0.0023(11) -0.0031(11)
C24 0.0271(17) 0.0303(17) 0.0330(17) -0.0038(13) -0.0061(13) -0.0004(12)
C25 0.0249(17) 0.051(2) 0.046(2) -0.0059(18) -0.0118(15) -0.0039(16)
C26 0.0275(17) 0.048(2) 0.046(2) -0.0155(18) 0.0021(15) -0.0179(16)
C27 0.0347(18) 0.0288(17) 0.0374(17) -0.0076(14) 0.0093(14) -0.0136(14)
C28 0.0279(16) 0.0255(15) 0.0268(14) -0.0028(12) 0.0024(12) -0.0062(12)
C29 0.0363(17) 0.0209(14) 0.0186(13) 0.0016(11) 0.0009(12) 0.0031(12)
C30 0.0280(16) 0.0216(14) 0.0174(13) 0.0034(11) 0.0063(11) 0.0064(11)
C31 0.0293(16) 0.0253(15) 0.0285(15) 0.0067(13) 0.0094(12) 0.0016(12)
C32 0.0354(18) 0.0227(15) 0.0305(16) 0.0029(13) 0.0070(13) -0.0058(13)
C33 0.0369(17) 0.0149(13) 0.0213(13) 0.0019(11) 0.0078(12) 0.0032(12)
C34 0.0301(16) 0.0236(15) 0.0260(14) 0.0079(12) 0.0068(12) 0.0110(12)
C35 0.0395(19) 0.0389(19) 0.0220(14) 0.0124(14) -0.0018(13) 0.0090(15)
C36 0.046(2) 0.0386(18) 0.0169(14) 0.0034(13) -0.0079(13) 0.0012(15)
C37 0.0266(17) 0.0322(17) 0.0460(19) -0.0030(16) -0.0057(14) -0.0032(14)
Cl1 0.0182(3) 0.0227(3) 0.0253(3) -0.0028(3) -0.0039(3) 0.0001(2)
Cl2 0.0386(5) 0.0614(6) 0.0391(5) -0.0058(4) -0.0048(4) 0.0074(4)
Cl3 0.0499(6) 0.0605(7) 0.0532(6) 0.0128(5) -0.0034(5) -0.0159(5)
Cl4 0.0303(5) 0.0426(5) 0.1085(10) -0.0045(6) -0.0028(5) 0.0050(4)
P1 0.0144(3) 0.0196(3) 0.0184(3) -0.0021(3) 0.0010(2) 0.0003(3)
P2 0.0166(3) 0.0151(3) 0.0169(3) -0.0002(3) -0.0017(2) 0.0002(2)

loop_
_geom_bond_atom_site_label_1
_geom_bond_atom_site_label_2
_geom_bond_distance
_geom_bond_site_symmetry_2
_geom_bond_publ_flag
Ir1 C29 2.144(3) . ?
Ir1 C30 2.152(3) . ?
Ir1 C33 2.189(3) . ?
Ir1 C34 2.221(3) . ?
Ir1 P1 2.3350(7) . ?
Ir1 P2 2.3370(7) . ?
Ir1 Cl1 2.5811(7) . ?
C1 C2 1.544(4) . ?
C1 P1 1.830(3) . ?
C2 C3 1.517(5) . ?
C3 C4 1.528(5) . ?
C4 P2 1.849(3) . ?
C5 C10 1.394(4) . ?
C5 C6 1.404(4) . ?
C5 P1 1.843(3) . ?
C6 C7 1.382(4) . ?
C7 C8 1.392(4) . ?
C8 C9 1.388(5) . ?
C9 C10 1.382(4) . ?
C11 C12 1.384(5) . ?
C11 C16 1.392(5) . ?
C11 P1 1.838(3) . ?
C12 C13 1.389(6) . ?
C13 C14 1.393(9) . ?
C14 C15 1.358(9) . ?
C15 C16 1.383(5) . ?
C17 C18 1.391(4) . ?
C17 C22 1.404(4) . ?
C17 P2 1.831(3) . ?
C18 C19 1.389(4) . ?
C19 C20 1.373(5) . ?
C20 C21 1.378(5) . ?
C21 C22 1.392(5) . ?
C23 C24 1.384(4) . ?
C23 C28 1.390(4) . ?
C23 P2 1.833(3) . ?
C24 C25 1.392(5) . ?
C25 C26 1.382(6) . ?
C26 C27 1.364(5) . ?
C27 C28 1.381(4) . ?
C29 C30 1.428(5) . ?
C29 C36 1.510(4) . ?
C30 C31 1.528(4) . ?
C31 C32 1.521(4) . ?
C32 C33 1.512(4) . ?
C33 C34 1.391(5) . ?
C34 C35 1.532(4) . ?
C35 C36 1.530(5) . ?
C37 Cl2 1.752(4) . ?
C37 Cl3 1.760(4) . ?
C37 Cl4 1.759(4) . ?
